data_9000134
loop_
_publ_author_name
'Giese, R. F.'
'Kerr, P. F.'

_publ_section_title
;
 The crystal structures of ordered and disordered cobaltite
 disordered, annealed after heating in a vacuum to 850 C
;
_journal_name_full 'American Mineralogist'
_journal_page_first 1002
_journal_page_last 1014
_journal_volume 50
_journal_year 1965
_chemical_formula_sum 'As Co S'
_chemical_name_mineral Cobaltite
_space_group_IT_number 205
_symmetry_space_group_name_Hall '-P 2ac 2ab 3'
_symmetry_space_group_name_H-M 'P a -3'
_cell_angle_alpha 90
_cell_angle_beta 90
_cell_angle_gamma 90
_cell_length_a 5.582
_cell_length_b 5.582
_cell_length_c 5.582
_cell_formula_units_Z 4
_cell_volume 173.928
_database_code_amcsd 0000138
_exptl_crystal_density_diffrn 6.336
_exptl_crystal_thermal_history 'annealed after heating in a vacuum to 850 C'
_cod_original_sg_symbol_H-M 'P a 3'
_cod_original_formula_sum 'Co (As S)'
_cod_database_code 9000134

loop_
_symmetry_equiv_pos_as_xyz
x,y,z
1/2+z,x,1/2-y
z,1/2-x,1/2+y
1/2-z,1/2+x,y
-z,-x,-y
1/2+y,1/2-z,-x
1/2-y,-z,1/2+x
-y,1/2+z,1/2-x
y,z,x
x,1/2-y,1/2+z
1/2-x,1/2+y,z
1/2+x,y,1/2-z
-x,-y,-z
1/2-z,-x,1/2+y
-z,1/2+x,1/2-y
1/2+z,1/2-x,-y
z,x,y
1/2-y,1/2+z,x
1/2+y,z,1/2-x
y,1/2-z,1/2+x
-y,-z,-x
-x,1/2+y,1/2-z
1/2+x,1/2-y,-z
1/2-x,-y,1/2+z

loop_
_atom_site_label
_atom_site_fract_x
_atom_site_fract_y
_atom_site_fract_z
_atom_site_occupancy
Co 0.00000 0.00000 0.00000 1.00000
As 0.38000 0.38000 0.38000 0.50000
S 0.38000 0.38000 0.38000 0.50000

loop_
_cod_related_entry_id
_cod_related_entry_database
_cod_related_entry_code
1 AMCSD 0000138
